data_7010924
loop_
_publ_author_name
'Wadepohl, Hubert'
'Merkel, R\"udiger'
'Pritzkow, Hans'
'Rihm, Sven'

_publ_section_title
;
 Tetranuclear rhodium clusters with facial cyclooctatetraene ligands
;
_journal_issue 24
_journal_name_full 'Journal of the Chemical Society, Dalton Transactions'
_journal_page_first 3617
_journal_page_last 3626
_journal_paper_doi 10.1039/b105485f
_journal_year 2001
_chemical_formula_moiety 'C22 H16 O6 Rh4'
_chemical_formula_sum 'C22 H16 O6 Rh4'
_chemical_formula_weight 787.99
_chemical_name_systematic ?
_space_group_IT_number 2
_symmetry_cell_setting triclinic
_symmetry_space_group_name_Hall '-P 1'
_symmetry_space_group_name_H-M 'P -1'
_atom_sites_solution_hydrogens difmap
_atom_sites_solution_primary direct
_atom_sites_solution_secondary difmap
_audit_creation_method SHELXL-97
_cell_angle_alpha 81.04(3)
_cell_angle_beta 78.70(3)
_cell_angle_gamma 74.22(3)
_cell_formula_units_Z 2
_cell_length_a 8.889(4)
_cell_length_b 9.195(5)
_cell_length_c 13.700(7)
_cell_measurement_reflns_used 20
_cell_measurement_temperature 203(2)
_cell_measurement_theta_max 16.9
_cell_measurement_theta_min 14.2
_cell_volume 1050.4(9)
_computing_cell_refinement 'DIF4     Stoe'
_computing_data_collection 'DIF4     Stoe'
_computing_data_reduction 'REDU4    Stoe'
_computing_molecular_graphics 'ORTEP     (C.K.Johnson, 1965)'
_computing_publication_material 'SHELXL97  (G.Sheldrixk, 1997)'
_computing_structure_refinement 'SHELXL-97 (Sheldrick, 1997)'
_computing_structure_solution 'SHELXS-97 (Sheldrick, 1990)'
_diffrn_ambient_temperature 203(2)
_diffrn_measured_fraction_theta_full 0.999
_diffrn_measured_fraction_theta_max 0.999
_diffrn_measurement_device_type 'Siemens-Stoe AED2'
_diffrn_measurement_method omega-scans
_diffrn_radiation_monochromator graphite
_diffrn_radiation_source 'fine-focus sealed tube'
_diffrn_radiation_type MoK\a
_diffrn_radiation_wavelength 0.71073
_diffrn_reflns_av_R_equivalents 0.0000
_diffrn_reflns_av_sigmaI/netI 0.0559
_diffrn_reflns_limit_h_max 10
_diffrn_reflns_limit_h_min -10
_diffrn_reflns_limit_k_max 10
_diffrn_reflns_limit_k_min -10
_diffrn_reflns_limit_l_max 16
_diffrn_reflns_limit_l_min 0
_diffrn_reflns_number 3689
_diffrn_reflns_theta_full 25.00
_diffrn_reflns_theta_max 25.00
_diffrn_reflns_theta_min 2.32
_diffrn_standards_decay_% 12
_diffrn_standards_interval_time 120
_diffrn_standards_number 2
_exptl_absorpt_coefficient_mu 3.126
_exptl_absorpt_correction_T_max 1.000
_exptl_absorpt_correction_T_min 0.452
_exptl_absorpt_correction_type psi-scan
_exptl_crystal_colour black
_exptl_crystal_density_diffrn 2.491
_exptl_crystal_density_method 'not measured'
_exptl_crystal_description needle
_exptl_crystal_F_000 752
_exptl_crystal_size_max 0.50
_exptl_crystal_size_mid 0.15
_exptl_crystal_size_min 0.02
_refine_diff_density_max 0.793
_refine_diff_density_min -0.698
_refine_diff_density_rms 0.154
_refine_ls_extinction_method none
_refine_ls_goodness_of_fit_ref 1.008
_refine_ls_hydrogen_treatment refall
_refine_ls_matrix_type full
_refine_ls_number_parameters 353
_refine_ls_number_reflns 3689
_refine_ls_number_restraints 0
_refine_ls_restrained_S_all 1.008
_refine_ls_R_factor_all 0.0562
_refine_ls_R_factor_gt 0.0357
_refine_ls_shift/su_max 0.000
_refine_ls_shift/su_mean 0.000
_refine_ls_structure_factor_coef Fsqd
_refine_ls_weighting_details 'calc w=1/[\s^2^(Fo^2^)+(0.0389P)^2^+0.0000P] where P=(Fo^2^+2Fc^2^)/3'
_refine_ls_weighting_scheme calc
_refine_ls_wR_factor_gt 0.0808
_refine_ls_wR_factor_ref 0.0876
_reflns_number_gt 2944
_reflns_number_total 3689
_reflns_threshold_expression >2sigma(I)
_cod_data_source_file b105485f.txt
_cod_data_source_block rued12a
_cod_original_sg_symbol_H-M P-1
_cod_database_code 7010924

loop_
_symmetry_equiv_pos_as_xyz
'x, y, z'
'-x, -y, -z'

loop_
_atom_site_label
_atom_site_type_symbol
_atom_site_fract_x
_atom_site_fract_y
_atom_site_fract_z
_atom_site_U_iso_or_equiv
_atom_site_adp_type
_atom_site_occupancy
_atom_site_symmetry_multiplicity
_atom_site_calc_flag
_atom_site_refinement_flags
_atom_site_disorder_assembly
_atom_site_disorder_group
Rh1 Rh 0.25731(6) 0.25171(6) 0.19178(4) 0.02252(14) Uani 1 1 d . . .
Rh2 Rh 0.33197(7) 0.47694(6) 0.25435(4) 0.02497(15) Uani 1 1 d . . .
Rh3 Rh 0.52657(6) 0.19000(6) 0.28355(4) 0.02434(15) Uani 1 1 d . . .
Rh4 Rh 0.23681(6) 0.27062(6) 0.40253(4) 0.02449(15) Uani 1 1 d . . .
C1 C 0.3452(10) 0.5881(9) 0.3853(5) 0.0313(17) Uani 1 1 d . . .
C2 C 0.4916(9) 0.5632(9) 0.3211(6) 0.0325(18) Uani 1 1 d . . .
C3 C 0.6220(9) 0.4366(10) 0.3073(6) 0.0339(18) Uani 1 1 d . . .
C4 C 0.6719(9) 0.2900(9) 0.3577(6) 0.0341(18) Uani 1 1 d . . .
C5 C 0.5962(9) 0.1991(9) 0.4345(5) 0.0308(17) Uani 1 1 d . . .
C6 C 0.4499(9) 0.2245(9) 0.5001(6) 0.0321(17) Uani 1 1 d . . .
C7 C 0.3207(9) 0.3540(9) 0.5200(5) 0.0296(16) Uani 1 1 d . . .
C8 C 0.2745(9) 0.4989(9) 0.4678(6) 0.0332(17) Uani 1 1 d . . .
C9 C 0.1369(9) 0.0790(8) 0.1783(6) 0.0312(17) Uani 1 1 d . . .
C10 C 0.2873(10) 0.0466(8) 0.1211(6) 0.0318(17) Uani 1 1 d . . .
C11 C 0.3090(10) 0.0848(10) 0.0110(6) 0.0379(19) Uani 1 1 d . . .
C12 C 0.2824(10) 0.2271(10) -0.0276(6) 0.0372(19) Uani 1 1 d . . .
C13 C 0.2326(9) 0.3507(9) 0.0395(6) 0.0317(17) Uani 1 1 d . . .
C14 C 0.0810(10) 0.3827(10) 0.0987(6) 0.0337(18) Uani 1 1 d . . .
C15 C -0.0357(9) 0.2956(10) 0.0973(6) 0.039(2) Uani 1 1 d . . .
C16 C -0.0060(9) 0.1510(10) 0.1327(6) 0.0356(18) Uani 1 1 d . . .
O1 O 0.1917(8) 0.7463(6) 0.1132(5) 0.0526(16) Uani 1 1 d . . .
O2 O 0.7615(8) -0.1103(7) 0.2423(5) 0.0556(17) Uani 1 1 d . . .
O3 O -0.0061(8) 0.1368(8) 0.5515(5) 0.066(2) Uani 1 1 d . . .
O4 O 0.5655(6) 0.3302(6) 0.0711(4) 0.0374(13) Uani 1 1 d . . .
O5 O 0.3382(6) -0.0427(5) 0.3402(4) 0.0317(12) Uani 1 1 d . . .
O6 O -0.0199(6) 0.4938(6) 0.3072(4) 0.0355(12) Uani 1 1 d . . .
C17 C 0.2529(9) 0.6500(8) 0.1661(6) 0.0316(17) Uani 1 1 d . . .
C18 C 0.6810(9) 0.0075(9) 0.2520(6) 0.0317(17) Uani 1 1 d . . .
C19 C 0.0816(9) 0.1899(9) 0.4960(6) 0.0378(19) Uani 1 1 d . . .
C20 C 0.4854(9) 0.3060(9) 0.1474(6) 0.0328(17) Uani 1 1 d . . .
C21 C 0.3377(8) 0.0891(8) 0.3232(5) 0.0267(15) Uani 1 1 d . . .
C22 C 0.1083(9) 0.4191(8) 0.3024(5) 0.0300(16) Uani 1 1 d . . .
H1 H 0.295(7) 0.690(7) 0.387(4) 0.009(15) Uiso 1 1 d . . .
H2 H 0.510(8) 0.649(8) 0.288(5) 0.023(19) Uiso 1 1 d . . .
H3 H 0.690(7) 0.463(7) 0.255(5) 0.012(16) Uiso 1 1 d . . .
H4 H 0.780(8) 0.236(8) 0.338(5) 0.022(18) Uiso 1 1 d . . .
H5 H 0.683(9) 0.109(8) 0.451(5) 0.03(2) Uiso 1 1 d . . .
H6 H 0.440(7) 0.150(7) 0.549(5) 0.016(17) Uiso 1 1 d . . .
H7 H 0.263(7) 0.333(7) 0.575(5) 0.009(16) Uiso 1 1 d . . .
H8 H 0.178(10) 0.542(10) 0.505(7) 0.06(3) Uiso 1 1 d . . .
H11 H 0.352(11) 0.010(11) -0.038(7) 0.07(3) Uiso 1 1 d . . .
H12 H 0.285(7) 0.265(7) -0.086(5) 0.005(15) Uiso 1 1 d . . .
H13 H 0.281(8) 0.437(8) 0.030(5) 0.028(19) Uiso 1 1 d . . .
H14 H 0.051(8) 0.456(8) 0.115(5) 0.009(19) Uiso 1 1 d . . .
H16 H -0.074(8) 0.094(8) 0.143(5) 0.022(18) Uiso 1 1 d . . .
H10 H 0.361(10) -0.039(9) 0.144(6) 0.04(2) Uiso 1 1 d . . .
H9 H 0.133(9) 0.017(9) 0.247(6) 0.04(2) Uiso 1 1 d . . .
H15 H -0.113(12) 0.342(12) 0.066(8) 0.07(3) Uiso 1 1 d . . .

loop_
_atom_site_aniso_label
_atom_site_aniso_U_11
_atom_site_aniso_U_22
_atom_site_aniso_U_33
_atom_site_aniso_U_23
_atom_site_aniso_U_13
_atom_site_aniso_U_12
Rh1 0.0257(3) 0.0223(3) 0.0215(3) -0.0028(2) -0.0063(2) -0.0073(2)
Rh2 0.0307(3) 0.0221(3) 0.0249(3) -0.0030(2) -0.0062(2) -0.0097(2)
Rh3 0.0248(3) 0.0258(3) 0.0236(3) -0.0047(2) -0.0059(2) -0.0058(2)
Rh4 0.0273(3) 0.0268(3) 0.0206(3) -0.0029(2) -0.0037(2) -0.0088(2)
C1 0.050(5) 0.024(4) 0.025(4) -0.005(3) -0.013(3) -0.012(4)
C2 0.047(5) 0.033(4) 0.030(4) -0.002(3) -0.017(4) -0.025(4)
C3 0.033(4) 0.048(5) 0.029(4) -0.005(4) -0.005(3) -0.022(4)
C4 0.035(4) 0.044(5) 0.031(4) -0.016(4) -0.011(3) -0.012(4)
C5 0.042(4) 0.031(4) 0.023(4) -0.008(3) -0.017(3) -0.003(3)
C6 0.038(4) 0.033(4) 0.030(4) 0.003(4) -0.014(3) -0.013(3)
C7 0.040(4) 0.036(4) 0.013(4) -0.004(3) -0.002(3) -0.012(3)
C8 0.032(4) 0.040(5) 0.033(4) -0.015(4) -0.007(3) -0.010(3)
C9 0.040(4) 0.029(4) 0.032(4) -0.002(3) -0.010(3) -0.018(3)
C10 0.044(5) 0.022(4) 0.036(4) -0.011(3) -0.015(4) -0.008(3)
C11 0.040(5) 0.045(5) 0.029(4) -0.016(4) -0.003(4) -0.006(4)
C12 0.043(5) 0.050(5) 0.024(4) -0.007(4) -0.006(4) -0.019(4)
C13 0.037(4) 0.032(4) 0.028(4) 0.002(3) -0.010(3) -0.010(3)
C14 0.038(5) 0.029(5) 0.034(4) -0.006(4) -0.014(3) 0.000(4)
C15 0.025(4) 0.055(6) 0.038(5) -0.003(4) -0.007(4) -0.009(4)
C16 0.030(4) 0.050(5) 0.034(4) -0.005(4) -0.006(3) -0.021(4)
O1 0.082(5) 0.032(3) 0.046(4) 0.002(3) -0.029(3) -0.008(3)
O2 0.062(4) 0.039(4) 0.055(4) -0.015(3) -0.004(3) 0.008(3)
O3 0.056(4) 0.055(4) 0.075(5) -0.003(4) 0.025(4) -0.022(3)
O4 0.033(3) 0.050(3) 0.029(3) -0.001(3) -0.002(2) -0.014(3)
O5 0.039(3) 0.024(3) 0.034(3) 0.003(2) -0.013(2) -0.009(2)
O6 0.024(3) 0.044(3) 0.033(3) -0.009(2) -0.004(2) 0.002(2)
C17 0.043(4) 0.022(4) 0.030(4) -0.006(3) -0.005(3) -0.008(3)
C18 0.031(4) 0.036(4) 0.027(4) -0.008(3) -0.002(3) -0.004(3)
C19 0.036(4) 0.032(4) 0.043(5) -0.001(4) -0.009(4) -0.005(4)
C20 0.039(4) 0.034(4) 0.026(4) -0.003(3) -0.007(3) -0.011(3)
C21 0.031(4) 0.031(4) 0.023(4) -0.007(3) -0.011(3) -0.010(3)
C22 0.036(4) 0.027(4) 0.028(4) -0.001(3) -0.007(3) -0.010(3)

loop_
_atom_type_symbol
_atom_type_description
_atom_type_scat_dispersion_real
_atom_type_scat_dispersion_imag
_atom_type_scat_source
C C 0.0033 0.0016 'International Tables Vol C Tables 4.2.6.8 and 6.1.1.4'
H H 0.0000 0.0000 'International Tables Vol C Tables 4.2.6.8 and 6.1.1.4'
O O 0.0106 0.0060 'International Tables Vol C Tables 4.2.6.8 and 6.1.1.4'
Rh Rh -1.1178 0.9187 'International Tables Vol C Tables 4.2.6.8 and 6.1.1.4'

loop_
_geom_angle_atom_site_label_1
_geom_angle_atom_site_label_2
_geom_angle_atom_site_label_3
_geom_angle
_geom_angle_site_symmetry_1
_geom_angle_site_symmetry_3
_geom_angle_publ_flag
C20 Rh1 C13 81.5(3) . . ?
C20 Rh1 C10 103.8(3) . . ?
C13 Rh1 C10 79.9(3) . . ?
C20 Rh1 C9 140.8(3) . . ?
C13 Rh1 C9 90.7(3) . . ?
C10 Rh1 C9 37.1(3) . . ?
C20 Rh1 C14 113.3(3) . . ?
C13 Rh1 C14 37.7(3) . . ?
C10 Rh1 C14 91.7(3) . . ?
C9 Rh1 C14 78.8(3) . . ?
C20 Rh1 C21 92.4(3) . . ?
C13 Rh1 C21 161.6(3) . . ?
C10 Rh1 C21 84.8(3) . . ?
C9 Rh1 C21 83.1(3) . . ?
C14 Rh1 C21 154.1(3) . . ?
C20 Rh1 C22 106.8(3) . . ?
C13 Rh1 C22 110.0(3) . . ?
C10 Rh1 C22 148.9(3) . . ?
C9 Rh1 C22 111.9(3) . . ?
C14 Rh1 C22 81.4(3) . . ?
C21 Rh1 C22 88.4(3) . . ?
C20 Rh1 Rh2 55.8(2) . . ?
C13 Rh1 Rh2 98.7(2) . . ?
C10 Rh1 Rh2 159.3(2) . . ?
C9 Rh1 Rh2 162.6(2) . . ?
C14 Rh1 Rh2 99.8(2) . . ?
C21 Rh1 Rh2 92.03(18) . . ?
C22 Rh1 Rh2 51.04(18) . . ?
C20 Rh1 Rh3 46.5(2) . . ?
C13 Rh1 Rh3 127.6(2) . . ?
C10 Rh1 Rh3 103.7(2) . . ?
C9 Rh1 Rh3 123.7(2) . . ?
C14 Rh1 Rh3 156.8(2) . . ?
C21 Rh1 Rh3 46.95(18) . . ?
C22 Rh1 Rh3 93.39(19) . . ?
Rh2 Rh1 Rh3 60.63(3) . . ?
C20 Rh1 Rh4 95.4(2) . . ?
C13 Rh1 Rh4 152.9(2) . . ?
C10 Rh1 Rh4 126.6(2) . . ?
C9 Rh1 Rh4 107.5(2) . . ?
C14 Rh1 Rh4 125.3(2) . . ?
C21 Rh1 Rh4 44.55(18) . . ?
C22 Rh1 Rh4 45.02(19) . . ?
Rh2 Rh1 Rh4 58.89(3) . . ?
Rh3 Rh1 Rh4 57.68(3) . . ?
C17 Rh2 C22 95.1(3) . . ?
C17 Rh2 C2 100.5(3) . . ?
C22 Rh2 C2 136.8(3) . . ?
C17 Rh2 C1 100.8(3) . . ?
C22 Rh2 C1 100.7(3) . . ?
C2 Rh2 C1 36.9(3) . . ?
C17 Rh2 C20 103.1(3) . . ?
C22 Rh2 C20 107.5(3) . . ?
C2 Rh2 C20 107.7(3) . . ?
C1 Rh2 C20 140.9(3) . . ?
C17 Rh2 Rh1 104.2(2) . . ?
C22 Rh2 Rh1 56.0(2) . . ?
C2 Rh2 Rh1 150.8(2) . . ?
C1 Rh2 Rh1 146.9(2) . . ?
C20 Rh2 Rh1 51.53(19) . . ?
C17 Rh2 Rh4 142.3(2) . . ?
C22 Rh2 Rh4 48.1(2) . . ?
C2 Rh2 Rh4 103.2(2) . . ?
C1 Rh2 Rh4 82.0(2) . . ?
C20 Rh2 Rh4 97.04(19) . . ?
Rh1 Rh2 Rh4 65.01(4) . . ?
C17 Rh2 Rh3 149.6(2) . . ?
C22 Rh2 Rh3 98.1(2) . . ?
C2 Rh2 Rh3 88.3(2) . . ?
C1 Rh2 Rh3 103.5(2) . . ?
C20 Rh2 Rh3 46.77(19) . . ?
Rh1 Rh2 Rh3 62.53(4) . . ?
Rh4 Rh2 Rh3 60.12(4) . . ?
C18 Rh3 C20 104.5(3) . . ?
C18 Rh3 C21 95.1(3) . . ?
C20 Rh3 C21 101.5(3) . . ?
C18 Rh3 C4 98.4(3) . . ?
C20 Rh3 C4 112.4(3) . . ?
C21 Rh3 C4 138.6(3) . . ?
C18 Rh3 C5 96.3(3) . . ?
C20 Rh3 C5 145.8(3) . . ?
C21 Rh3 C5 103.3(3) . . ?
C4 Rh3 C5 36.5(3) . . ?
C18 Rh3 Rh4 137.4(2) . . ?
C20 Rh3 Rh4 102.8(2) . . ?
C21 Rh3 Rh4 47.5(2) . . ?
C4 Rh3 Rh4 100.5(2) . . ?
C5 Rh3 Rh4 77.9(2) . . ?
C18 Rh3 Rh2 158.9(2) . . ?
C20 Rh3 Rh2 54.7(2) . . ?
C21 Rh3 Rh2 93.0(2) . . ?
C4 Rh3 Rh2 88.2(2) . . ?
C5 Rh3 Rh2 100.75(19) . . ?
Rh4 Rh3 Rh2 59.48(4) . . ?
C18 Rh3 Rh1 114.8(2) . . ?
C20 Rh3 Rh1 50.2(2) . . ?
C21 Rh3 Rh1 52.49(19) . . ?
C4 Rh3 Rh1 145.0(2) . . ?
C5 Rh3 Rh1 140.4(2) . . ?
Rh4 Rh3 Rh1 62.71(4) . . ?
Rh2 Rh3 Rh1 56.84(3) . . ?
C19 Rh4 C21 99.3(3) . . ?
C19 Rh4 C22 104.1(3) . . ?
C21 Rh4 C22 101.5(3) . . ?
C19 Rh4 C7 93.5(3) . . ?
C21 Rh4 C7 130.7(3) . . ?
C22 Rh4 C7 121.2(3) . . ?
C19 Rh4 C6 101.6(3) . . ?
C21 Rh4 C6 95.2(3) . . ?
C22 Rh4 C6 146.4(3) . . ?
C7 Rh4 C6 35.4(3) . . ?
C19 Rh4 C8 109.0(3) . . ?
C21 Rh4 C8 147.0(3) . . ?
C22 Rh4 C8 88.0(3) . . ?
C7 Rh4 C8 33.7(3) . . ?
C6 Rh4 C8 63.2(3) . . ?
C19 Rh4 Rh2 153.8(2) . . ?
C21 Rh4 Rh2 94.7(2) . . ?
C22 Rh4 Rh2 51.1(2) . . ?
C7 Rh4 Rh2 94.0(2) . . ?
C6 Rh4 Rh2 98.99(19) . . ?
C8 Rh4 Rh2 66.76(19) . . ?
C19 Rh4 Rh3 143.2(2) . . ?
C21 Rh4 Rh3 48.7(2) . . ?
C22 Rh4 Rh3 100.7(2) . . ?
C7 Rh4 Rh3 96.5(2) . . ?
C6 Rh4 Rh3 69.3(2) . . ?
C8 Rh4 Rh3 98.61(19) . . ?
Rh2 Rh4 Rh3 60.39(4) . . ?
C19 Rh4 Rh1 118.8(2) . . ?
C21 Rh4 Rh1 51.0(2) . . ?
C22 Rh4 Rh1 52.0(2) . . ?
C7 Rh4 Rh1 147.6(2) . . ?
C6 Rh4 Rh1 128.95(19) . . ?
C8 Rh4 Rh1 122.48(19) . . ?
Rh2 Rh4 Rh1 56.10(4) . . ?
Rh3 Rh4 Rh1 59.61(4) . . ?
C2 C1 C8 134.3(8) . . ?
C2 C1 Rh2 70.0(4) . . ?
C8 C1 Rh2 102.1(5) . . ?
C2 C1 H1 113(4) . . ?
C8 C1 H1 110(4) . . ?
Rh2 C1 H1 118(4) . . ?
C1 C2 C3 134.1(8) . . ?
C1 C2 Rh2 73.0(4) . . ?
C3 C2 Rh2 95.8(5) . . ?
C1 C2 H2 112(5) . . ?
C3 C2 H2 113(5) . . ?
Rh2 C2 H2 112(4) . . ?
C2 C3 C4 136.5(8) . . ?
C2 C3 H3 107(4) . . ?
C4 C3 H3 116(4) . . ?
C3 C4 C5 133.9(8) . . ?
C3 C4 Rh3 93.3(5) . . ?
C5 C4 Rh3 73.9(4) . . ?
C3 C4 H4 117(4) . . ?
C5 C4 H4 109(4) . . ?
Rh3 C4 H4 105(4) . . ?
C6 C5 C4 134.8(7) . . ?
C6 C5 Rh3 103.5(5) . . ?
C4 C5 Rh3 69.6(4) . . ?
C6 C5 H5 119(4) . . ?
C4 C5 H5 104(4) . . ?
Rh3 C5 H5 111(4) . . ?
C5 C6 C7 135.0(7) . . ?
C5 C6 Rh4 108.8(5) . . ?
C7 C6 Rh4 63.8(4) . . ?
C5 C6 H6 115(4) . . ?
C7 C6 H6 109(4) . . ?
Rh4 C6 H6 109(4) . . ?
C8 C7 C6 133.2(7) . . ?
C8 C7 Rh4 85.6(5) . . ?
C6 C7 Rh4 80.8(4) . . ?
C8 C7 H7 118(4) . . ?
C6 C7 H7 109(4) . . ?
Rh4 C7 H7 106(4) . . ?
C7 C8 C1 136.2(8) . . ?
C7 C8 Rh4 60.7(4) . . ?
C1 C8 Rh4 108.2(5) . . ?
C7 C8 H8 103(6) . . ?
C1 C8 H8 120(6) . . ?
Rh4 C8 H8 106(5) . . ?
C10 C9 C16 121.9(7) . . ?
C10 C9 Rh1 71.1(4) . . ?
C16 C9 Rh1 109.8(5) . . ?
C10 C9 H9 112(5) . . ?
C16 C9 H9 123(4) . . ?
Rh1 C9 H9 104(4) . . ?
C9 C10 C11 120.6(7) . . ?
C9 C10 Rh1 71.8(4) . . ?
C11 C10 Rh1 109.0(5) . . ?
C9 C10 H10 117(5) . . ?
C11 C10 H10 115(5) . . ?
Rh1 C10 H10 115(5) . . ?
C12 C11 C10 120.0(7) . . ?
C12 C11 H11 115(6) . . ?
C10 C11 H11 125(6) . . ?
C11 C12 C13 119.9(8) . . ?
C11 C12 H12 131(4) . . ?
C13 C12 H12 109(4) . . ?
C14 C13 C12 121.4(7) . . ?
C14 C13 Rh1 72.0(4) . . ?
C12 C13 Rh1 109.1(5) . . ?
C14 C13 H13 112(4) . . ?
C12 C13 H13 124(4) . . ?
Rh1 C13 H13 104(4) . . ?
C13 C14 C15 121.7(8) . . ?
C13 C14 Rh1 70.2(4) . . ?
C15 C14 Rh1 109.9(6) . . ?
C13 C14 H14 118(6) . . ?
C15 C14 H14 117(6) . . ?
Rh1 C14 H14 108(6) . . ?
C16 C15 C14 119.1(8) . . ?
C16 C15 H15 125(7) . . ?
C14 C15 H15 116(7) . . ?
C15 C16 C9 120.6(7) . . ?
C15 C16 H16 125(5) . . ?
C9 C16 H16 113(5) . . ?
O1 C17 Rh2 172.2(7) . . ?
O2 C18 Rh3 171.4(7) . . ?
O3 C19 Rh4 177.3(7) . . ?
O4 C20 Rh3 134.8(6) . . ?
O4 C20 Rh1 135.4(6) . . ?
Rh3 C20 Rh1 83.3(3) . . ?
O4 C20 Rh2 128.0(6) . . ?
Rh3 C20 Rh2 78.6(3) . . ?
Rh1 C20 Rh2 72.7(2) . . ?
O5 C21 Rh4 133.0(6) . . ?
O5 C21 Rh3 129.6(5) . . ?
Rh4 C21 Rh3 83.8(3) . . ?
O5 C21 Rh1 127.3(5) . . ?
Rh4 C21 Rh1 84.5(3) . . ?
Rh3 C21 Rh1 80.6(3) . . ?
O6 C22 Rh4 134.7(6) . . ?
O6 C22 Rh2 131.0(6) . . ?
Rh4 C22 Rh2 80.8(3) . . ?
O6 C22 Rh1 131.8(6) . . ?
Rh4 C22 Rh1 83.0(3) . . ?
Rh2 C22 Rh1 73.0(2) . . ?

loop_
_geom_bond_atom_site_label_1
_geom_bond_atom_site_label_2
_geom_bond_distance
_geom_bond_site_symmetry_2
_geom_bond_publ_flag
Rh1 C20 2.168(8) . ?
Rh1 C13 2.170(7) . ?
Rh1 C10 2.182(7) . ?
Rh1 C9 2.190(7) . ?
Rh1 C14 2.194(8) . ?
Rh1 C21 2.253(7) . ?
Rh1 C22 2.292(8) . ?
Rh1 Rh2 2.6434(14) . ?
Rh1 Rh3 2.8017(14) . ?
Rh1 Rh4 2.8866(17) . ?
Rh2 C17 1.901(8) . ?
Rh2 C22 2.150(7) . ?
Rh2 C2 2.197(7) . ?
Rh2 C1 2.236(7) . ?
Rh2 C20 2.290(8) . ?
Rh2 Rh4 2.7268(15) . ?
Rh2 Rh3 2.7520(16) . ?
Rh3 C18 1.904(8) . ?
Rh3 C20 2.046(8) . ?
Rh3 C21 2.075(7) . ?
Rh3 C4 2.235(7) . ?
Rh3 C5 2.291(7) . ?
Rh3 Rh4 2.7446(15) . ?
Rh4 C19 1.914(9) . ?
Rh4 C21 2.035(7) . ?
Rh4 C22 2.057(7) . ?
Rh4 C7 2.214(7) . ?
Rh4 C6 2.436(7) . ?
Rh4 C8 2.530(7) . ?
C1 C2 1.404(11) . ?
C1 C8 1.434(11) . ?
C1 H1 0.93(6) . ?
C2 C3 1.408(11) . ?
C2 H2 0.88(7) . ?
C3 C4 1.412(11) . ?
C3 H3 0.90(6) . ?
C4 C5 1.419(11) . ?
C4 H4 0.96(7) . ?
C5 C6 1.412(11) . ?
C5 H5 1.00(7) . ?
C6 C7 1.430(11) . ?
C6 H6 0.89(7) . ?
C7 C8 1.407(11) . ?
C7 H7 0.85(6) . ?
C8 H8 0.93(9) . ?
C9 C10 1.391(11) . ?
C9 C16 1.471(11) . ?
C9 H9 1.02(8) . ?
C10 C11 1.482(11) . ?
C10 H10 0.94(8) . ?
C11 C12 1.309(12) . ?
C11 H11 0.99(10) . ?
C12 C13 1.491(11) . ?
C12 H12 0.82(6) . ?
C13 C14 1.411(11) . ?
C13 H13 0.99(7) . ?
C14 C15 1.477(11) . ?
C14 H14 0.71(6) . ?
C15 C16 1.315(12) . ?
C15 H15 0.86(10) . ?
C16 H16 0.88(7) . ?
O1 C17 1.139(9) . ?
O2 C18 1.135(9) . ?
O3 C19 1.133(10) . ?
O4 C20 1.171(9) . ?
O5 C21 1.197(8) . ?
O6 C22 1.155(9) . ?
